data_1007140
loop_
_publ_author_name
'Averbuch-Pouchot, M T'
'Durif, A'
'Guitel, J C'

_publ_section_title
;
Crystal structures of two cesium phosphate-tellurates: (Te(O H)~6~)
(Cs~2~ H P O~4~) and (Te(O H)~6~) (Cs~2~ H P O~4~) (Cs H~2~ P
O~4~)~2~
;
_journal_coden_ASTM MRBUAC
_journal_name_full 'Materials Research Bulletin'
_journal_page_first 387
_journal_page_last 395
_journal_paper_doi 10.1016/0025-5408(80)90183-X
_journal_volume 15
_journal_year 1980
_chemical_formula_structural '(TE (O H)6) (CS4 H P O4 (H2 P O4)2)'
_chemical_formula_sum 'Cs4 H11 O18 P3 Te'
_chemical_name_systematic
;
TELLURIUM(VI) HYDROXIDE TETRACAESIUM HYDROGENPHOSPHATE
BIS(DIHYDROGENPHOSPHATE)
;
_space_group_IT_number 11
_symmetry_cell_setting monoclinic
_symmetry_Int_Tables_number 11
_symmetry_space_group_name_Hall '-P 2yb'
_symmetry_space_group_name_H-M 'P 1 21/m 1'
_cell_angle_alpha 90
_cell_angle_beta 106.27(5)
_cell_angle_gamma 90
_cell_formula_units_Z 2
_cell_length_a 9.591(6)
_cell_length_b 13.163(9)
_cell_length_c 8.367(5)
_cell_volume 1014.0
_exptl_crystal_density_meas 3.46
_refine_ls_R_factor_all 0.041
_cod_original_formula_sum 'H11 Cs4 O18 P3 Te'
_cod_database_code 1007140

loop_
_symmetry_equiv_pos_as_xyz
x,y,z
-x,1/2+y,-z
-x,-y,-z
x,1/2-y,z

loop_
_atom_site_label
_atom_site_type_symbol
_atom_site_symmetry_multiplicity
_atom_site_Wyckoff_symbol
_atom_site_fract_x
_atom_site_fract_y
_atom_site_fract_z
_atom_site_occupancy
_atom_site_attached_hydrogens
_atom_site_calc_flag
Te1 Te6+ 2 e -0.00589(6) 0.25 -0.02142(7) 1. 0 d
Cs1 Cs1+ 2 e 0.04312(7) 0.25 0.49539(8) 1. 0 d
Cs2 Cs1+ 4 f 0.26786(5) 0.01107(4) 0.26852(6) 1. 0 d
Cs3 Cs1+ 2 e 0.51306(7) 0.75 0.02478(9) 1. 0 d
P1 P5+ 4 f 0.7076(2) 0.4938(1) 0.2392(2) 1. 0 d
P2 P5+ 2 e 0.4856(3) 0.25 0.4737(3) 1. 0 d
O1 O2- 4 f 0.0104(5) 0.6482(4) 0.1867(6) 1. 1 d
O2 O2- 2 e 0.2167(7) 0.75 0.0948(9) 1. 1 d
O3 O2- 2 e 0.1996(7) 0.25 0.0458(9) 1. 1 d
O4 O2- 4 f -0.0052(5) 0.3506(4) 0.1443(6) 1. 1 d
O5 O2- 4 f 0.7092(6) 0.5940(4) 0.3331(7) 1. 0 d
O6 O2- 4 f 0.5521(5) 0.4654(4) 0.1428(7) 1. 0 d
O7 O2- 4 f 0.8089(5) 0.4999(5) 0.1275(6) 1. 0 d
O8 O2- 4 f 0.7612(6) 0.4073(5) 0.3731(7) 1. 0 d
O9 O2- 2 e 0.3357(9) 0.25 0.3575(10) 1. 0 d
O10 O2- 2 e 0.6091(8) 0.25 0.390(1) 1. 0 d
O11 O2- 4 f 0.4933(6) 0.8459(5) 0.4119(7) 1. 0 d
H1 H1+ 2 e -1. -1. -1. 11. 0 dum

loop_
_atom_type_symbol
_atom_type_oxidation_number
Te6+ 6.000
Cs1+ 1.000
P5+ 5.000
O2- -2.000
H1+ 1.000
